data_4332077
loop_
_publ_author_name
'Mizoguchi, Hiroshi'
'Gray, Danielle'
'Huang, Fu Qiang'
'Ibers, James A.'

_publ_section_title
;
 Structures and Bonding in K0.91U1.79S6and KU2Se6
;
_journal_issue 8
_journal_name_full 'Inorganic Chemistry'
_journal_page_first 3307
_journal_page_last 3311
_journal_paper_doi 10.1021/ic052140l
_journal_volume 45
_journal_year 2006
_chemical_formula_sum 'K0.91 S6 U1.79'
_chemical_formula_weight 654.05
_chemical_name_common
;
 potassium diuranium hexasulfide  
;
_chemical_name_systematic
; 
 ? 
;
_space_group_IT_number 71
_symmetry_cell_setting orthorhombic
_symmetry_space_group_name_Hall '-I 2 2'
_symmetry_space_group_name_H-M 'I m m m'
_atom_sites_solution_primary direct
_atom_sites_solution_secondary difmap
_audit_creation_method SHELXL-97
_cell_angle_alpha 90.00
_cell_angle_beta 90.00
_cell_angle_gamma 90.00
_cell_formula_units_Z 2
_cell_length_a 4.0321(4)
_cell_length_b 5.3929(5)
_cell_length_c 20.556(2)
_cell_measurement_reflns_used 2181
_cell_measurement_temperature 153(2)
_cell_measurement_theta_max 28.360
_cell_measurement_theta_min 3.904
_cell_volume 446.98(7)
_computing_cell_refinement 'SMART Version 5.054 (Bruker, 2000)'
_computing_data_collection 'SMART Version 5.054 (Bruker, 2000)'
_computing_data_reduction 'Saint-Plus version 6.45a (Bruker, 2003)'
_computing_molecular_graphics 'SHELXTL-97 (Sheldrick, 1997)'
_computing_publication_material 'SHELXTL-97 (Sheldrick, 1997)'
_computing_structure_refinement 'SHELXL-97 (Sheldrick, 1997)'
_computing_structure_solution 'SHELXS-97 (Sheldrick, 1990)'
_diffrn_ambient_temperature 153(2)
_diffrn_measured_fraction_theta_full 1.000
_diffrn_measured_fraction_theta_max 0.965
_diffrn_measurement_device_type 'Bruker Smart 1000 CCD'
_diffrn_measurement_method \w
_diffrn_radiation_monochromator graphite
_diffrn_radiation_source 'fine-focus sealed tube'
_diffrn_radiation_type MoK\a
_diffrn_radiation_wavelength 0.71073
_diffrn_reflns_av_R_equivalents 0.0319
_diffrn_reflns_av_sigmaI/netI 0.0197
_diffrn_reflns_limit_h_max 5
_diffrn_reflns_limit_h_min -5
_diffrn_reflns_limit_k_max 6
_diffrn_reflns_limit_k_min -7
_diffrn_reflns_limit_l_max 27
_diffrn_reflns_limit_l_min -27
_diffrn_reflns_number 2688
_diffrn_reflns_theta_full 25.00
_diffrn_reflns_theta_max 28.75
_diffrn_reflns_theta_min 1.98
_diffrn_standards_decay_% <2
_diffrn_standards_interval_count none
_diffrn_standards_interval_time none
_diffrn_standards_number none
_exptl_absorpt_coefficient_mu 34.13
_exptl_absorpt_correction_T_max 0.69995
_exptl_absorpt_correction_T_min 0.03896
_exptl_absorpt_correction_type numerical
_exptl_absorpt_process_details 'face indexed'
_exptl_crystal_colour black
_exptl_crystal_density_diffrn 4.856
_exptl_crystal_density_meas ?
_exptl_crystal_density_method 'not measured'
_exptl_crystal_description 'platelike needle'
_exptl_crystal_F_000 555.6
_exptl_crystal_size_max 0.144
_exptl_crystal_size_mid 0.088
_exptl_crystal_size_min 0.010
_refine_diff_density_max 2.667
_refine_diff_density_min -1.899
_refine_diff_density_rms 0.322
_refine_ls_extinction_coef 0.0009(3)
_refine_ls_extinction_expression Fc^*^=kFc[1+0.001xFc^2^\l^3^/sin(2\q)]^-1/4^
_refine_ls_extinction_method SHELXL
_refine_ls_goodness_of_fit_ref 1.125
_refine_ls_matrix_type full
_refine_ls_number_parameters 22
_refine_ls_number_reflns 362
_refine_ls_number_restraints 0
_refine_ls_restrained_S_all 1.125
_refine_ls_R_factor_all 0.0255
_refine_ls_R_factor_gt 0.0248
_refine_ls_shift/su_max 0.000
_refine_ls_shift/su_mean 0.000
_refine_ls_structure_factor_coef Fsqd
_refine_ls_weighting_details 'calc w=1/[\s^2^(Fo^2^)+(0.0156P)^2^+22.2529P] where P=(Fo^2^+2Fc^2^)/3'
_refine_ls_weighting_scheme calc
_refine_ls_wR_factor_gt 0.0577
_refine_ls_wR_factor_ref 0.0582
_reflns_number_gt 352
_reflns_number_total 362
_reflns_threshold_expression >2sigma(I)
_cod_data_source_file ic052140lsup1.cif
_cod_data_source_block KU2S6
_cod_depositor_comments
;
The following automatic conversions were performed:

'_exptl_crystal_density_meas' value 'not measured' was changed to '?'
- the value is perceived as not measured.

Automatic conversion script
Id: cif_fix_values 3008 2015-01-20 13:52:24Z robertas 
;
_cod_original_cell_volume 446.99(7)
_cod_database_code 4332077

loop_
_symmetry_equiv_pos_as_xyz
'x, y, z'
'-x, -y, z'
'-x, y, -z'
'x, -y, -z'
'x+1/2, y+1/2, z+1/2'
'-x+1/2, -y+1/2, z+1/2'
'-x+1/2, y+1/2, -z+1/2'
'x+1/2, -y+1/2, -z+1/2'
'-x, -y, -z'
'x, y, -z'
'x, -y, z'
'-x, y, z'
'-x+1/2, -y+1/2, -z+1/2'
'x+1/2, y+1/2, -z+1/2'
'x+1/2, -y+1/2, z+1/2'
'-x+1/2, y+1/2, z+1/2'

loop_
_atom_site_label
_atom_site_type_symbol
_atom_site_fract_x
_atom_site_fract_y
_atom_site_fract_z
_atom_site_U_iso_or_equiv
_atom_site_adp_type
_atom_site_occupancy
_atom_site_symmetry_multiplicity
_atom_site_calc_flag
_atom_site_refinement_flags
U1 U 0.0000 0.0000 0.18504(2) 0.0097(2) Uani 0.897(10) 4 d SP
S1 S -0.5000 0.0000 0.27681(14) 0.0090(7) Uani 1 4 d S
S2 S -0.5000 0.1945(5) 0.10168(12) 0.0242(8) Uani 1 2 d S
K K -1.0000 0.5000 0.0000 0.0292(18) Uani 0.91(2) 8 d SP

loop_
_atom_site_aniso_label
_atom_site_aniso_U_11
_atom_site_aniso_U_22
_atom_site_aniso_U_33
_atom_site_aniso_U_23
_atom_site_aniso_U_13
_atom_site_aniso_U_12
U1 0.0063(3) 0.0073(3) 0.0153(3) 0.000 0.000 0.000
S1 0.0122(14) 0.0045(13) 0.0102(13) 0.000 0.000 0.000
S2 0.0371(15) 0.0095(12) 0.0261(13) 0.0029(9) 0.000 0.000
K 0.030(3) 0.027(3) 0.030(3) 0.000 0.000 0.000

loop_
_atom_type_symbol
_atom_type_description
_atom_type_scat_dispersion_real
_atom_type_scat_dispersion_imag
_atom_type_scat_source
S S 0.1246 0.1234 'International Tables Vol C Tables 4.2.6.8 and 6.1.1.4'
K K 0.2009 0.2494 'International Tables Vol C Tables 4.2.6.8 and 6.1.1.4'
U U -9.6767 9.6646 'International Tables Vol C Tables 4.2.6.8 and 6.1.1.4'

loop_
_geom_angle_atom_site_label_1
_geom_angle_atom_site_label_2
_geom_angle_atom_site_label_3
_geom_angle
_geom_angle_site_symmetry_1
_geom_angle_site_symmetry_3
S1 U1 S1 93.80(9) . 1_655
S1 U1 S1 79.00(3) . 13_455
S1 U1 S1 79.00(3) 1_655 13_455
S1 U1 S1 79.00(3) . 13_445
S1 U1 S1 79.00(3) 1_655 13_445
S1 U1 S1 147.56(11) 13_455 13_445
S1 U1 S2 83.92(6) . .
S1 U1 S2 158.22(5) 1_655 .
S1 U1 S2 79.30(6) 13_455 .
S1 U1 S2 121.46(5) 13_445 .
S1 U1 S2 83.92(6) . 2_455
S1 U1 S2 158.22(5) 1_655 2_455
S1 U1 S2 121.46(5) 13_455 2_455
S1 U1 S2 79.30(6) 13_445 2_455
S2 U1 S2 43.24(10) . 2_455
S1 U1 S2 158.22(5) . 1_655
S1 U1 S2 83.92(6) 1_655 1_655
S1 U1 S2 79.30(6) 13_455 1_655
S1 U1 S2 121.46(5) 13_445 1_655
S2 U1 S2 90.20(7) . 1_655
S2 U1 S2 105.96(9) 2_455 1_655
S1 U1 S2 158.22(5) . 2
S1 U1 S2 83.92(6) 1_655 2
S1 U1 S2 121.46(5) 13_455 2
S1 U1 S2 79.30(6) 13_445 2
S2 U1 S2 105.97(9) . 2
S2 U1 S2 90.20(7) 2_455 2
S2 U1 S2 43.24(10) 1_655 2
S1 U1 U1 43.10(4) . 1_455
S1 U1 U1 136.90(4) 1_655 1_455
S1 U1 U1 90.0 13_455 1_455
S1 U1 U1 90.0 13_445 1_455
S2 U1 U1 44.90(4) . 1_455
S2 U1 U1 44.90(4) 2_455 1_455
S2 U1 U1 135.10(4) 1_655 1_455
S2 U1 U1 135.10(4) 2 1_455
S1 U1 U1 136.90(4) . 1_655
S1 U1 U1 43.10(4) 1_655 1_655
S1 U1 U1 90.0 13_455 1_655
S1 U1 U1 90.0 13_445 1_655
S2 U1 U1 135.10(4) . 1_655
S2 U1 U1 135.10(4) 2_455 1_655
S2 U1 U1 44.90(4) 1_655 1_655
S2 U1 U1 44.90(4) 2 1_655
U1 U1 U1 180.0 1_455 1_655
U1 S1 U1 93.80(9) . 1_455
U1 S1 U1 101.00(3) . 13_455
U1 S1 U1 101.00(3) 1_455 13_455
U1 S1 U1 101.00(3) . 13_445
U1 S1 U1 101.00(3) 1_455 13_445
U1 S1 U1 147.56(11) 13_455 13_445
S2 S2 U1 68.38(5) 2_455 1_455
S2 S2 U1 68.38(5) 2_455 .
U1 S2 U1 90.20(7) 1_455 .
S2 S2 K 119.57(4) 2_455 .
U1 S2 K 97.528(14) 1_455 .
U1 S2 K 170.55(7) . .
S2 S2 K 119.57(4) 2_455 1_655
U1 S2 K 170.55(7) 1_455 1_655
U1 S2 K 97.528(14) . 1_655
K S2 K 74.29(5) . 1_655
S2 K S2 180.00(10) 10_455 2_465
S2 K S2 59.14(8) 10_455 9_365
S2 K S2 120.86(8) 2_465 9_365
S2 K S2 74.29(5) 10_455 10
S2 K S2 105.71(5) 2_465 10
S2 K S2 102.49(8) 9_365 10
S2 K S2 105.71(5) 10_455 2_365
S2 K S2 74.29(5) 2_465 2_365
S2 K S2 77.51(8) 9_365 2_365
S2 K S2 180.00(7) 10 2_365
S2 K S2 102.49(8) 10_455 9_465
S2 K S2 77.51(8) 2_465 9_465
S2 K S2 74.29(5) 9_365 9_465
S2 K S2 59.14(8) 10 9_465
S2 K S2 120.86(8) 2_365 9_465
S2 K S2 77.51(8) 10_455 1_455
S2 K S2 102.49(8) 2_465 1_455
S2 K S2 105.71(5) 9_365 1_455
S2 K S2 120.86(8) 10 1_455
S2 K S2 59.14(8) 2_365 1_455
S2 K S2 180.00(10) 9_465 1_455
S2 K S2 120.86(8) 10_455 .
S2 K S2 59.14(8) 2_465 .
S2 K S2 180.0 9_365 .
S2 K S2 77.51(8) 10 .
S2 K S2 102.49(8) 2_365 .
S2 K S2 105.71(5) 9_465 .
S2 K S2 74.29(5) 1_455 .
S2 K K 127.14(3) 10_455 1_655
S2 K K 52.86(3) 2_465 1_655
S2 K K 127.14(3) 9_365 1_655
S2 K K 52.86(3) 10 1_655
S2 K K 127.14(3) 2_365 1_655
S2 K K 52.86(3) 9_465 1_655
S2 K K 127.14(3) 1_455 1_655
S2 K K 52.86(3) . 1_655
S2 K K 52.86(3) 10_455 1_455
S2 K K 127.14(3) 2_465 1_455
S2 K K 52.86(3) 9_365 1_455
S2 K K 127.14(3) 10 1_455
S2 K K 52.86(3) 2_365 1_455
S2 K K 127.14(3) 9_465 1_455
S2 K K 52.86(3) 1_455 1_455
S2 K K 127.14(3) . 1_455
K K K 180.0 1_655 1_455

loop_
_geom_bond_atom_site_label_1
_geom_bond_atom_site_label_2
_geom_bond_distance
_geom_bond_site_symmetry_2
U1 S1 2.761(2) .
U1 S1 2.761(2) 1_655
U1 S1 2.8082(8) 13_455
U1 S1 2.8082(8) 13_445
U1 S2 2.8461(18) .
U1 S2 2.8461(18) 2_455
U1 S2 2.8461(18) 1_655
U1 S2 2.8461(18) 2
U1 U1 4.0321(4) 1_455
U1 U1 4.0321(4) 1_655
S1 U1 2.761(2) 1_455
S1 U1 2.8082(8) 13_455
S1 U1 2.8082(8) 13_445
S2 S2 2.097(5) 2_455
S2 U1 2.8461(18) 1_455
S2 K 3.339(2) .
S2 K 3.339(2) 1_655
K S2 3.339(2) 10_455
K S2 3.339(2) 2_465
K S2 3.339(2) 9_365
K S2 3.339(2) 10
K S2 3.339(2) 2_365
K S2 3.339(2) 9_465
K S2 3.339(2) 1_455
K K 4.0321(4) 1_655
K K 4.0321(4) 1_455
